data_4311646
loop_
_publ_author_name
'John M. Villegas'
'Stanislav R. Stoyanov'
'Wei Huang'
'Loranelle L. Lockyear'
'Joseph H. Reibenspies'
'D. Paul Rillema'

_publ_section_title
;
 Synthesis, Characterization, and Photochemical and Computational
 Investigations of Ru(II) Heterocyclic Complexes Containing
 2,6-dimethylphenylisocyanide (CNx) Ligand
;
_journal_name_full 'Inorganic Chemistry'
_journal_page_first 6383
_journal_page_last 6396
_journal_paper_doi 10.1021/ic049099r
_journal_volume 43
_journal_year 2004
_chemical_formula_sum 'C38 H34 F12 N6 P2 Ru'
_chemical_formula_weight 965.72
_chemical_name_systematic
; 
 ? 
;
_space_group_IT_number 2
_symmetry_cell_setting triclinic
_symmetry_space_group_name_Hall '-P 1'
_symmetry_space_group_name_H-M 'P -1'
_atom_sites_solution_hydrogens geom
_atom_sites_solution_primary direct
_atom_sites_solution_secondary difmap
_audit_creation_method SHELXL-97
_cell_angle_alpha 89.974(3)
_cell_angle_beta 109.997(2)
_cell_angle_gamma 89.691(3)
_cell_formula_units_Z 4
_cell_length_a 22.747(4)
_cell_length_b 8.9247(15)
_cell_length_c 20.813(3)
_cell_measurement_reflns_used 2322
_cell_measurement_temperature 110(2)
_cell_measurement_theta_max 26.50
_cell_measurement_theta_min 2.29
_cell_volume 3970.4(11)
_computing_cell_refinement 'Bruker SMART'
_computing_data_collection 'Bruker SMART'
_computing_data_reduction 'Bruker SAINT'
_computing_molecular_graphics 'Bruker SHELXTL'
_computing_publication_material 'Bruker SHELXTL'
_computing_structure_refinement 'SHELXL-97 (Sheldrick, 1997)'
_computing_structure_solution 'SHELXS-97 (Sheldrick, 1990)'
_diffrn_ambient_temperature 110(2)
_diffrn_measured_fraction_theta_full 0.989
_diffrn_measured_fraction_theta_max 0.989
_diffrn_measurement_device_type 'CCD area detector'
_diffrn_measurement_method 'phi and omega scans'
_diffrn_radiation_monochromator graphite
_diffrn_radiation_source 'fine-focus sealed tube'
_diffrn_radiation_type MoK\a
_diffrn_radiation_wavelength 0.71073
_diffrn_reflns_av_R_equivalents 0.0707
_diffrn_reflns_av_sigmaI/netI 0.0982
_diffrn_reflns_limit_h_max 27
_diffrn_reflns_limit_h_min -25
_diffrn_reflns_limit_k_max 10
_diffrn_reflns_limit_k_min -10
_diffrn_reflns_limit_l_max 24
_diffrn_reflns_limit_l_min -24
_diffrn_reflns_number 32648
_diffrn_reflns_theta_full 25.00
_diffrn_reflns_theta_max 25.00
_diffrn_reflns_theta_min 1.15
_exptl_absorpt_coefficient_mu 0.570
_exptl_absorpt_correction_T_max 0.9452
_exptl_absorpt_correction_T_min 0.8946
_exptl_absorpt_correction_type multi-scan
_exptl_absorpt_process_details sadabs
_exptl_crystal_colour yellow
_exptl_crystal_density_diffrn 1.616
_exptl_crystal_density_meas 0
_exptl_crystal_density_method 'not measured'
_exptl_crystal_description plate
_exptl_crystal_F_000 1944
_exptl_crystal_size_max 0.20
_exptl_crystal_size_mid 0.20
_exptl_crystal_size_min 0.10
_refine_diff_density_max 1.773
_refine_diff_density_min -0.639
_refine_diff_density_rms 0.130
_refine_ls_extinction_method none
_refine_ls_goodness_of_fit_ref 1.176
_refine_ls_hydrogen_treatment mixed
_refine_ls_matrix_type full
_refine_ls_number_parameters 1064
_refine_ls_number_reflns 13835
_refine_ls_number_restraints 0
_refine_ls_restrained_S_all 1.176
_refine_ls_R_factor_all 0.0995
_refine_ls_R_factor_gt 0.0675
_refine_ls_shift/su_max 0.008
_refine_ls_shift/su_mean 0.001
_refine_ls_structure_factor_coef Fsqd
_refine_ls_weighting_details 'calc w=1/[\s^2^(Fo^2^)+(0.0600P)^2^+0.0000P] where P=(Fo^2^+2Fc^2^)/3'
_refine_ls_weighting_scheme calc
_refine_ls_wR_factor_gt 0.1448
_refine_ls_wR_factor_ref 0.1565
_reflns_number_gt 9418
_reflns_number_total 13835
_reflns_threshold_expression >2sigma(I)
_cod_data_source_file ic049099rsi20040708_023522.cif
_cod_data_source_block pr01a
_cod_depositor_comments
;
The following automatic conversions were performed:
'_symmetry_cell_setting' value 'Triclinic' changed to 'triclinic'
according to '/home/saulius/struct/CIF-dictionaries/cif_core.dic'
dictionary named 'cif_core.dic' version 2.4.1 from 2010-06-29.

Automatic conversion script
Id: cif_fix_enum 1527 2010-12-29 10:47:43Z saulius 
;
_cod_original_cell_volume 3970.5(11)
_cod_database_code 4311646

loop_
_symmetry_equiv_pos_as_xyz
'x, y, z'
'-x, -y, -z'

loop_
_atom_site_label
_atom_site_type_symbol
_atom_site_fract_x
_atom_site_fract_y
_atom_site_fract_z
_atom_site_U_iso_or_equiv
_atom_site_adp_type
_atom_site_occupancy
_atom_site_symmetry_multiplicity
_atom_site_calc_flag
_atom_site_refinement_flags
_atom_site_disorder_assembly
_atom_site_disorder_group
Ru1 Ru 0.75744(3) 0.58114(8) 0.76941(3) 0.02890(18) Uani 1 1 d . . .
Ru2 Ru 0.23675(3) 0.15732(8) 0.72938(3) 0.02982(19) Uani 1 1 d . . .
F1 F 0.2758(3) 0.5243(8) 0.5284(4) 0.093(2) Uani 1 1 d . . .
F2 F 0.3404(3) 0.3912(7) 0.6151(2) 0.0650(16) Uani 1 1 d . . .
F3 F 0.2948(2) 0.2903(6) 0.5112(2) 0.0624(16) Uani 1 1 d . . .
F4 F 0.3787(3) 0.5760(9) 0.5695(3) 0.104(3) Uani 1 1 d . . .
F5 F 0.3979(3) 0.3300(12) 0.5535(4) 0.138(4) Uani 1 1 d . . .
F6 F 0.3342(3) 0.4715(11) 0.4656(3) 0.135(4) Uani 1 1 d . . .
F7 F 0.8640(2) 0.3312(8) 0.5890(4) 0.093(2) Uani 1 1 d . . .
F8 F 0.9473(3) 0.4287(8) 0.6696(3) 0.0822(19) Uani 1 1 d . . .
F9 F 0.9144(3) 0.1961(8) 0.6818(3) 0.088(2) Uani 1 1 d . . .
F10 F 0.9220(3) 0.1266(8) 0.5829(3) 0.0828(19) Uani 1 1 d . . .
F11 F 0.9534(3) 0.3696(9) 0.5702(3) 0.088(2) Uani 1 1 d . . .
F12 F 1.0039(2) 0.2386(7) 0.6643(3) 0.0761(19) Uani 1 1 d . . .
F13 F 0.7149(2) 0.9515(6) 0.9595(3) 0.0603(15) Uani 1 1 d . . .
F14 F 0.7003(2) 0.7144(6) 0.9844(2) 0.0435(12) Uani 1 1 d . . .
F15 F 0.6443(2) 0.8108(6) 0.8812(2) 0.0563(14) Uani 1 1 d . . .
F16 F 0.5969(2) 0.7592(8) 0.9554(3) 0.0755(19) Uani 1 1 d . . .
F17 F 0.6113(2) 0.9999(6) 0.9313(2) 0.0585(15) Uani 1 1 d . . .
F18 F 0.6661(2) 0.9049(7) 1.0354(2) 0.0687(18) Uani 1 1 d . . .
F19 F 1.1107(3) 0.7060(8) 0.9296(3) 0.0771(19) Uani 1 1 d . . .
F20 F 1.0972(2) 0.7704(6) 0.8209(2) 0.0579(15) Uani 1 1 d . . .
F21 F 1.1309(2) 0.9389(8) 0.9052(3) 0.0754(19) Uani 1 1 d . . .
F22 F 1.0144(2) 0.7243(6) 0.8521(3) 0.0601(15) Uani 1 1 d . . .
F23 F 1.0331(2) 0.9606(6) 0.8273(2) 0.0465(13) Uani 1 1 d . . .
F24 F 1.0466(2) 0.8954(6) 0.9355(2) 0.0516(14) Uani 1 1 d . . .
P1 P 0.33808(10) 0.4318(3) 0.54029(11) 0.0424(6) Uani 1 1 d . . .
P2 P 0.93452(10) 0.2829(3) 0.62488(12) 0.0468(7) Uani 1 1 d . . .
P3 P 0.65514(10) 0.8570(3) 0.95795(10) 0.0352(6) Uani 1 1 d . . .
P4 P 1.07229(10) 0.8340(3) 0.87802(11) 0.0444(6) Uani 1 1 d . . .
N1 N 0.7338(3) 0.4692(8) 0.8447(3) 0.0314(16) Uani 1 1 d . . .
N2 N 0.8342(3) 0.4341(8) 0.8096(3) 0.0337(17) Uani 1 1 d . . .
N3 N 0.8124(3) 0.7379(8) 0.8396(3) 0.0295(16) Uani 1 1 d . . .
N4 N 0.8021(3) 0.6851(7) 0.7105(3) 0.0275(16) Uani 1 1 d . . .
N5 N 0.6459(3) 0.8069(8) 0.7266(3) 0.0287(16) Uani 1 1 d . . .
N6 N 0.6845(3) 0.3482(8) 0.6626(3) 0.0304(16) Uani 1 1 d . . .
N7 N 0.1580(3) 0.0165(8) 0.6901(3) 0.0343(17) Uani 1 1 d . . .
N8 N 0.2560(3) 0.0485(7) 0.6510(3) 0.0277(15) Uani 1 1 d . . .
N9 N 0.1809(3) 0.3180(7) 0.6623(3) 0.0287(16) Uani 1 1 d . . .
N10 N 0.1950(3) 0.2667(8) 0.7904(3) 0.0318(17) Uani 1 1 d . . .
N11 N 0.3477(3) 0.3783(8) 0.7668(3) 0.0336(17) Uani 1 1 d . . .
N12 N 0.3127(3) -0.0804(8) 0.8347(3) 0.0281(16) Uani 1 1 d . . .
C1 C 0.6797(3) 0.4839(10) 0.8566(4) 0.036(2) Uani 1 1 d . . .
H1A H 0.6484 0.5500 0.8288 0.043 Uiso 1 1 calc R . .
C2 C 0.6685(4) 0.4055(10) 0.9081(4) 0.038(2) Uani 1 1 d . . .
H2A H 0.6298 0.4174 0.9156 0.045 Uiso 1 1 calc R . .
C3 C 0.7133(4) 0.3101(10) 0.9486(4) 0.038(2) Uani 1 1 d . . .
H3A H 0.7060 0.2541 0.9839 0.046 Uiso 1 1 calc R . .
C4 C 0.7689(4) 0.2970(11) 0.9371(4) 0.042(2) Uani 1 1 d . . .
H4A H 0.8005 0.2313 0.9647 0.051 Uiso 1 1 calc R . .
C5 C 0.7793(3) 0.3770(10) 0.8865(4) 0.035(2) Uani 1 1 d . . .
C6 C 0.8361(4) 0.3654(11) 0.8679(4) 0.039(2) Uani 1 1 d . . .
C7 C 0.8883(4) 0.2806(15) 0.9068(5) 0.077(4) Uani 1 1 d . . .
H7A H 0.8890 0.2310 0.9474 0.092 Uiso 1 1 calc R . .
C8 C 0.9390(4) 0.2715(16) 0.8840(5) 0.089(5) Uani 1 1 d . . .
H8A H 0.9762 0.2218 0.9111 0.107 Uiso 1 1 calc R . .
C9 C 0.9356(4) 0.3335(12) 0.8230(4) 0.052(3) Uani 1 1 d . . .
H9A H 0.9682 0.3184 0.8049 0.063 Uiso 1 1 calc R . .
C10 C 0.8832(3) 0.4192(10) 0.7880(4) 0.036(2) Uani 1 1 d . . .
H10A H 0.8821 0.4691 0.7472 0.043 Uiso 1 1 calc R . .
C11 C 0.8105(4) 0.7680(10) 0.9010(4) 0.037(2) Uani 1 1 d . . .
H11A H 0.7787 0.7241 0.9147 0.045 Uiso 1 1 calc R . .
C12 C 0.8528(4) 0.8599(11) 0.9452(4) 0.044(2) Uani 1 1 d . . .
H12A H 0.8496 0.8822 0.9886 0.052 Uiso 1 1 calc R . .
C13 C 0.9006(4) 0.9207(12) 0.9265(4) 0.049(3) Uani 1 1 d . . .
H13A H 0.9326 0.9787 0.9577 0.059 Uiso 1 1 calc R . .
C14 C 0.9000(4) 0.8941(12) 0.8609(4) 0.049(3) Uani 1 1 d . . .
H14A H 0.9306 0.9396 0.8457 0.059 Uiso 1 1 calc R . .
C15 C 0.8558(3) 0.8029(10) 0.8176(4) 0.031(2) Uani 1 1 d . . .
C16 C 0.8510(3) 0.7754(10) 0.7466(4) 0.031(2) Uani 1 1 d . . .
C17 C 0.8905(3) 0.8369(10) 0.7162(4) 0.035(2) Uani 1 1 d . . .
H17A H 0.9250 0.8968 0.7418 0.042 Uiso 1 1 calc R . .
C18 C 0.8788(4) 0.8092(11) 0.6479(4) 0.041(2) Uani 1 1 d . . .
H18A H 0.9050 0.8523 0.6258 0.049 Uiso 1 1 calc R . .
C19 C 0.8301(3) 0.7208(10) 0.6115(4) 0.033(2) Uani 1 1 d . . .
H19A H 0.8223 0.7007 0.5645 0.040 Uiso 1 1 calc R . .
C20 C 0.7929(3) 0.6622(9) 0.6440(4) 0.0307(19) Uani 1 1 d . . .
H20A H 0.7586 0.6018 0.6184 0.037 Uiso 1 1 calc R . .
C21 C 0.6867(4) 0.7198(10) 0.7414(4) 0.030(2) Uani 1 1 d . . .
C22 C 0.5978(3) 0.9128(10) 0.7132(4) 0.032(2) Uani 1 1 d . . .
C23 C 0.5389(4) 0.8707(12) 0.6681(4) 0.045(3) Uani 1 1 d . . .
C24 C 0.4932(5) 0.9782(16) 0.6548(6) 0.063(3) Uani 1 1 d . . .
H24A H 0.4528 0.9557 0.6233 0.076 Uiso 1 1 calc R . .
C25 C 0.5027(5) 1.1154(17) 0.6846(6) 0.073(4) Uani 1 1 d . . .
H25A H 0.4694 1.1859 0.6753 0.087 Uiso 1 1 calc R . .
C26 C 0.5623(5) 1.1513(12) 0.7291(6) 0.064(3) Uani 1 1 d . . .
H26A H 0.5694 1.2474 0.7498 0.077 Uiso 1 1 calc R . .
C27 C 0.6112(4) 1.0499(10) 0.7438(4) 0.035(2) Uani 1 1 d . . .
C28 C 0.6757(4) 1.0884(11) 0.7911(4) 0.048(2) Uani 1 1 d . . .
H28A H 0.7038 1.0027 0.7947 0.072 Uiso 1 1 calc R . .
H28B H 0.6741 1.1123 0.8364 0.072 Uiso 1 1 calc R . .
H28C H 0.6912 1.1752 0.7730 0.072 Uiso 1 1 calc R . .
C29 C 0.5275(4) 0.7209(12) 0.6370(5) 0.052(3) Uani 1 1 d . . .
H29A H 0.4836 0.7133 0.6074 0.078 Uiso 1 1 calc R . .
H29B H 0.5366 0.6448 0.6731 0.078 Uiso 1 1 calc R . .
H29C H 0.5547 0.7049 0.6098 0.078 Uiso 1 1 calc R . .
C30 C 0.7112(4) 0.4385(10) 0.7019(4) 0.030(2) Uani 1 1 d . . .
C31 C 0.6583(3) 0.2262(10) 0.6206(4) 0.031(2) Uani 1 1 d . . .
C32 C 0.6973(4) 0.1041(10) 0.6216(4) 0.035(2) Uani 1 1 d . . .
C33 C 0.6711(4) -0.0177(11) 0.5836(4) 0.041(2) Uani 1 1 d . . .
H33A H 0.6966 -0.1030 0.5846 0.049 Uiso 1 1 calc R . .
C34 C 0.6090(4) -0.0209(11) 0.5438(4) 0.042(2) Uani 1 1 d . . .
H34A H 0.5914 -0.1079 0.5183 0.051 Uiso 1 1 calc R . .
C35 C 0.5723(4) 0.1047(12) 0.5415(4) 0.043(2) Uani 1 1 d . . .
H35A H 0.5297 0.1037 0.5127 0.052 Uiso 1 1 calc R . .
C36 C 0.5951(3) 0.2296(10) 0.5791(4) 0.031(2) Uani 1 1 d . . .
C37 C 0.7658(4) 0.1108(12) 0.6624(4) 0.050(3) Uani 1 1 d . . .
H37A H 0.7860 0.0163 0.6573 0.076 Uiso 1 1 calc R . .
H37B H 0.7714 0.1266 0.7107 0.076 Uiso 1 1 calc R . .
H37C H 0.7849 0.1937 0.6458 0.076 Uiso 1 1 calc R . .
C38 C 0.5568(4) 0.3632(12) 0.5794(5) 0.055(3) Uani 1 1 d . . .
H38A H 0.5140 0.3479 0.5479 0.082 Uiso 1 1 calc R . .
H38B H 0.5748 0.4508 0.5648 0.082 Uiso 1 1 calc R . .
H38C H 0.5561 0.3796 0.6257 0.082 Uiso 1 1 calc R . .
C39 C 0.1117(3) -0.0025(10) 0.7147(4) 0.033(2) Uani 1 1 d . . .
H39A H 0.1170 0.0329 0.7594 0.040 Uiso 1 1 calc R . .
C40 C 0.0570(4) -0.0705(11) 0.6785(4) 0.044(2) Uani 1 1 d . . .
H40A H 0.0244 -0.0799 0.6972 0.053 Uiso 1 1 calc R . .
C41 C 0.0496(4) -0.1256(12) 0.6142(5) 0.054(3) Uani 1 1 d . . .
H41A H 0.0119 -0.1736 0.5878 0.065 Uiso 1 1 calc R . .
C42 C 0.0980(4) -0.1097(11) 0.5893(4) 0.043(2) Uani 1 1 d . . .
H42A H 0.0934 -0.1441 0.5447 0.051 Uiso 1 1 calc R . .
C43 C 0.1525(3) -0.0443(10) 0.6287(4) 0.031(2) Uani 1 1 d . . .
C44 C 0.2086(4) -0.0331(10) 0.6086(4) 0.035(2) Uani 1 1 d . . .
C45 C 0.2137(4) -0.1119(11) 0.5532(4) 0.040(2) Uani 1 1 d . . .
H45A H 0.1807 -0.1729 0.5255 0.048 Uiso 1 1 calc R . .
C46 C 0.2686(4) -0.0978(11) 0.5402(4) 0.044(2) Uani 1 1 d . . .
H46A H 0.2732 -0.1469 0.5017 0.052 Uiso 1 1 calc R . .
C47 C 0.3157(4) -0.0154(11) 0.5810(5) 0.047(3) Uani 1 1 d . . .
H47A H 0.3537 -0.0079 0.5718 0.057 Uiso 1 1 calc R . .
C48 C 0.3090(3) 0.0582(10) 0.6361(4) 0.032(2) Uani 1 1 d . . .
H48A H 0.3426 0.1171 0.6644 0.038 Uiso 1 1 calc R . .
C49 C 0.1813(3) 0.3501(10) 0.5993(4) 0.035(2) Uani 1 1 d . . .
H49A H 0.2118 0.3040 0.5840 0.042 Uiso 1 1 calc R . .
C50 C 0.1386(4) 0.4481(10) 0.5562(4) 0.039(2) Uani 1 1 d . . .
H50A H 0.1406 0.4728 0.5126 0.047 Uiso 1 1 calc R . .
C51 C 0.0934(4) 0.5083(11) 0.5778(4) 0.049(3) Uani 1 1 d . . .
H51A H 0.0616 0.5703 0.5479 0.058 Uiso 1 1 calc R . .
C52 C 0.0937(4) 0.4795(10) 0.6425(4) 0.039(2) Uani 1 1 d . . .
H52A H 0.0632 0.5240 0.6584 0.046 Uiso 1 1 calc R . .
C53 C 0.1384(3) 0.3858(9) 0.6839(4) 0.0269(19) Uani 1 1 d . . .
C54 C 0.1467(4) 0.3572(10) 0.7571(4) 0.035(2) Uani 1 1 d . . .
C55 C 0.1077(4) 0.4164(10) 0.7884(4) 0.037(2) Uani 1 1 d . . .
H55A H 0.0725 0.4758 0.7633 0.044 Uiso 1 1 calc R . .
C56 C 0.1205(4) 0.3880(11) 0.8574(4) 0.042(2) Uani 1 1 d . . .
H56A H 0.0943 0.4282 0.8803 0.051 Uiso 1 1 calc R . .
C57 C 0.1707(4) 0.3024(12) 0.8917(4) 0.049(3) Uani 1 1 d . . .
H57A H 0.1803 0.2842 0.9392 0.059 Uiso 1 1 calc R . .
C58 C 0.2082(4) 0.2412(10) 0.8585(4) 0.038(2) Uani 1 1 d . . .
H58A H 0.2433 0.1812 0.8831 0.046 Uiso 1 1 calc R . .
C59 C 0.3069(4) 0.2936(10) 0.7550(4) 0.034(2) Uani 1 1 d . . .
C60 C 0.3928(3) 0.4902(10) 0.7752(4) 0.033(2) Uani 1 1 d . . .
C61 C 0.3730(4) 0.6275(10) 0.7421(4) 0.035(2) Uani 1 1 d . . .
C62 C 0.4179(4) 0.7330(10) 0.7497(4) 0.038(2) Uani 1 1 d . . .
H62A H 0.4062 0.8268 0.7272 0.045 Uiso 1 1 calc R . .
C63 C 0.4792(4) 0.7089(10) 0.7886(4) 0.040(2) Uani 1 1 d . . .
H63A H 0.5092 0.7855 0.7933 0.048 Uiso 1 1 calc R . .
C64 C 0.4971(4) 0.5736(10) 0.8206(4) 0.037(2) Uani 1 1 d . . .
H64A H 0.5398 0.5577 0.8475 0.044 Uiso 1 1 calc R . .
C65 C 0.4542(3) 0.4586(10) 0.8148(4) 0.038(2) Uani 1 1 d . . .
C66 C 0.3049(3) 0.6534(10) 0.7005(4) 0.039(2) Uani 1 1 d . . .
H66A H 0.2993 0.7549 0.6813 0.058 Uiso 1 1 calc R . .
H66B H 0.2795 0.6419 0.7299 0.058 Uiso 1 1 calc R . .
H66C H 0.2915 0.5802 0.6633 0.058 Uiso 1 1 calc R . .
C67 C 0.4724(4) 0.3105(11) 0.8484(4) 0.049(3) Uani 1 1 d . . .
H67A H 0.4353 0.2470 0.8379 0.074 Uiso 1 1 calc R . .
H67B H 0.4908 0.3242 0.8980 0.074 Uiso 1 1 calc R . .
H67C H 0.5032 0.2626 0.8315 0.074 Uiso 1 1 calc R . .
C68 C 0.2845(3) 0.0064(9) 0.7963(4) 0.0272(18) Uani 1 1 d . . .
C69 C 0.3442(3) -0.1970(10) 0.8775(4) 0.029(2) Uani 1 1 d . . .
C70 C 0.4090(3) -0.1814(9) 0.9113(4) 0.0301(19) Uani 1 1 d . . .
C71 C 0.4393(4) -0.3016(11) 0.9512(4) 0.038(2) Uani 1 1 d . . .
H71A H 0.4833 -0.2978 0.9738 0.046 Uiso 1 1 calc R . .
C72 C 0.4073(4) -0.4256(11) 0.9588(4) 0.042(2) Uani 1 1 d . . .
H72A H 0.4294 -0.5053 0.9874 0.051 Uiso 1 1 calc R . .
C73 C 0.3433(4) -0.4375(10) 0.9256(4) 0.045(2) Uani 1 1 d . . .
H73A H 0.3221 -0.5259 0.9304 0.054 Uiso 1 1 calc R . .
C74 C 0.3099(4) -0.3187(10) 0.8849(4) 0.033(2) Uani 1 1 d . . .
C75 C 0.4427(3) -0.0456(11) 0.9049(4) 0.043(2) Uani 1 1 d . . .
H75A H 0.4133 0.0263 0.8747 0.064 Uiso 1 1 calc R . .
H75B H 0.4751 -0.0717 0.8855 0.064 Uiso 1 1 calc R . .
H75C H 0.4623 -0.0006 0.9501 0.064 Uiso 1 1 calc R . .
C76 C 0.2407(4) -0.3265(11) 0.8512(4) 0.048(2) Uani 1 1 d . . .
H76A H 0.2257 -0.4226 0.8622 0.073 Uiso 1 1 calc R . .
H76B H 0.2300 -0.3177 0.8016 0.073 Uiso 1 1 calc R . .
H76C H 0.2210 -0.2444 0.8678 0.073 Uiso 1 1 calc R . .

loop_
_atom_site_aniso_label
_atom_site_aniso_U_11
_atom_site_aniso_U_22
_atom_site_aniso_U_33
_atom_site_aniso_U_23
_atom_site_aniso_U_13
_atom_site_aniso_U_12
Ru1 0.0255(3) 0.0364(5) 0.0254(3) 0.0064(3) 0.0096(3) 0.0041(3)
Ru2 0.0255(4) 0.0384(5) 0.0264(3) 0.0112(3) 0.0099(3) 0.0033(3)
F1 0.064(4) 0.074(5) 0.118(5) -0.016(4) 0.000(4) 0.021(4)
F2 0.092(4) 0.069(4) 0.031(3) -0.002(3) 0.018(3) -0.012(3)
F3 0.072(4) 0.054(4) 0.045(3) 0.006(3) -0.001(3) -0.008(3)
F4 0.095(5) 0.133(7) 0.056(4) 0.024(4) -0.013(3) -0.074(5)
F5 0.041(4) 0.253(12) 0.094(5) -0.078(6) -0.009(3) 0.042(5)
F6 0.100(5) 0.266(11) 0.027(3) 0.018(4) 0.006(3) -0.118(6)
F7 0.030(3) 0.105(6) 0.131(6) 0.038(5) 0.009(3) 0.012(3)
F8 0.098(5) 0.067(5) 0.098(5) 0.005(4) 0.055(4) 0.001(4)
F9 0.093(5) 0.101(6) 0.069(4) 0.013(4) 0.025(3) -0.036(4)
F10 0.068(4) 0.078(5) 0.095(5) -0.021(4) 0.017(3) -0.007(3)
F11 0.070(4) 0.138(7) 0.054(3) 0.031(4) 0.019(3) -0.011(4)
F12 0.042(3) 0.074(5) 0.086(4) 0.008(3) -0.011(3) -0.003(3)
F13 0.044(3) 0.048(4) 0.090(4) 0.008(3) 0.023(3) -0.008(3)
F14 0.048(3) 0.040(3) 0.040(3) 0.007(2) 0.011(2) 0.008(2)
F15 0.073(4) 0.052(4) 0.044(3) 0.010(3) 0.020(3) 0.020(3)
F16 0.039(3) 0.104(5) 0.076(4) 0.028(4) 0.011(3) -0.025(3)
F17 0.046(3) 0.065(4) 0.057(3) 0.003(3) 0.008(2) 0.026(3)
F18 0.053(3) 0.112(6) 0.035(3) -0.006(3) 0.009(2) 0.029(3)
F19 0.075(4) 0.096(5) 0.053(3) 0.021(3) 0.012(3) 0.036(4)
F20 0.056(3) 0.071(4) 0.055(3) 0.016(3) 0.029(3) 0.019(3)
F21 0.036(3) 0.101(5) 0.084(4) -0.014(4) 0.014(3) -0.014(3)
F22 0.061(3) 0.061(4) 0.060(3) 0.002(3) 0.023(3) -0.010(3)
F23 0.048(3) 0.049(3) 0.047(3) 0.013(2) 0.022(2) 0.007(2)
F24 0.055(3) 0.064(4) 0.035(3) -0.002(2) 0.014(2) 0.004(3)
P1 0.0346(13) 0.0637(19) 0.0290(12) 0.0048(12) 0.0109(10) -0.0065(12)
P2 0.0340(13) 0.064(2) 0.0382(13) 0.0030(13) 0.0067(10) 0.0081(12)
P3 0.0343(12) 0.0423(15) 0.0314(12) 0.0031(11) 0.0143(10) -0.0036(11)
P4 0.0352(13) 0.0613(19) 0.0347(12) 0.0083(12) 0.0092(10) 0.0003(12)
N1 0.031(4) 0.036(4) 0.030(3) 0.007(3) 0.014(3) 0.004(3)
N2 0.032(4) 0.040(5) 0.029(4) 0.006(3) 0.010(3) 0.004(3)
N3 0.024(3) 0.039(5) 0.025(3) 0.002(3) 0.008(3) 0.000(3)
N4 0.021(3) 0.034(4) 0.026(3) 0.007(3) 0.005(3) 0.004(3)
N5 0.030(4) 0.033(5) 0.027(4) 0.009(3) 0.014(3) 0.008(3)
N6 0.037(4) 0.029(5) 0.032(4) 0.001(4) 0.020(3) -0.001(4)
N7 0.029(4) 0.040(5) 0.033(4) 0.011(3) 0.009(3) 0.004(3)
N8 0.026(3) 0.034(4) 0.023(3) 0.006(3) 0.008(3) 0.004(3)
N9 0.025(3) 0.034(4) 0.026(3) 0.002(3) 0.006(3) -0.002(3)
N10 0.027(4) 0.050(5) 0.020(3) 0.007(3) 0.009(3) -0.007(3)
N11 0.031(4) 0.043(5) 0.029(4) 0.008(3) 0.012(3) 0.004(4)
N12 0.024(3) 0.034(4) 0.025(3) 0.004(3) 0.006(3) -0.002(3)
C1 0.028(4) 0.037(6) 0.046(5) 0.012(4) 0.015(4) 0.004(4)
C2 0.035(5) 0.044(6) 0.043(5) 0.015(4) 0.026(4) 0.010(4)
C3 0.049(5) 0.044(6) 0.032(4) 0.001(4) 0.026(4) 0.000(4)
C4 0.050(5) 0.051(6) 0.030(4) 0.012(4) 0.019(4) 0.009(5)
C5 0.030(4) 0.041(6) 0.031(4) 0.004(4) 0.008(4) 0.002(4)
C6 0.036(5) 0.047(6) 0.035(5) 0.010(4) 0.013(4) 0.008(4)
C7 0.038(6) 0.137(12) 0.058(6) 0.047(7) 0.021(5) 0.024(6)
C8 0.041(6) 0.157(13) 0.076(8) 0.079(8) 0.030(5) 0.052(7)
C9 0.036(5) 0.075(8) 0.049(6) 0.022(5) 0.020(4) 0.020(5)
C10 0.031(4) 0.049(6) 0.027(4) 0.011(4) 0.009(4) 0.007(4)
C11 0.039(5) 0.045(6) 0.030(5) 0.010(4) 0.015(4) 0.005(4)
C12 0.045(5) 0.061(7) 0.027(4) -0.001(4) 0.015(4) -0.008(5)
C13 0.043(5) 0.076(8) 0.022(4) -0.004(5) 0.003(4) -0.017(5)
C14 0.033(5) 0.074(8) 0.046(5) 0.002(5) 0.021(4) -0.005(5)
C15 0.021(4) 0.049(6) 0.022(4) 0.002(4) 0.005(3) 0.003(4)
C16 0.022(4) 0.042(6) 0.031(4) 0.000(4) 0.011(3) 0.005(4)
C17 0.027(4) 0.049(6) 0.032(4) 0.006(4) 0.014(3) -0.004(4)
C18 0.026(5) 0.063(7) 0.036(5) 0.017(5) 0.013(4) 0.006(4)
C19 0.033(5) 0.044(6) 0.023(4) 0.005(4) 0.011(4) 0.015(4)
C20 0.024(4) 0.035(5) 0.026(4) 0.006(4) -0.001(3) 0.003(4)
C21 0.034(5) 0.039(6) 0.020(4) 0.003(4) 0.010(4) -0.012(4)
C22 0.033(5) 0.035(6) 0.033(4) 0.009(4) 0.018(4) 0.007(4)
C23 0.023(5) 0.070(8) 0.045(5) 0.017(5) 0.017(4) 0.009(5)
C24 0.042(6) 0.087(10) 0.063(7) 0.031(7) 0.021(5) 0.024(6)
C25 0.043(7) 0.120(13) 0.068(7) 0.056(8) 0.036(6) 0.046(7)
C26 0.096(9) 0.036(6) 0.087(8) 0.025(6) 0.068(7) 0.024(6)
C27 0.042(5) 0.037(6) 0.035(5) 0.016(4) 0.026(4) 0.016(4)
C28 0.077(7) 0.037(6) 0.037(5) -0.007(4) 0.027(5) -0.011(5)
C29 0.042(5) 0.066(8) 0.045(5) 0.002(5) 0.009(4) -0.011(5)
C30 0.034(5) 0.032(6) 0.032(5) 0.013(4) 0.021(4) 0.016(4)
C31 0.036(5) 0.037(6) 0.020(4) 0.008(4) 0.011(4) -0.005(4)
C32 0.040(5) 0.035(6) 0.031(4) 0.006(4) 0.014(4) 0.002(4)
C33 0.051(6) 0.038(6) 0.047(5) 0.012(5) 0.033(5) 0.012(5)
C34 0.066(6) 0.036(6) 0.030(5) -0.005(4) 0.023(5) -0.018(5)
C35 0.036(5) 0.059(8) 0.037(5) 0.007(5) 0.015(4) -0.010(5)
C36 0.029(4) 0.035(6) 0.032(4) 0.009(4) 0.013(4) -0.006(4)
C37 0.045(5) 0.057(7) 0.050(6) 0.001(5) 0.019(4) 0.016(5)
C38 0.030(5) 0.077(8) 0.056(6) 0.020(5) 0.013(4) -0.003(5)
C39 0.025(4) 0.042(6) 0.035(4) 0.007(4) 0.014(4) 0.000(4)
C40 0.024(4) 0.070(7) 0.041(5) 0.013(5) 0.014(4) 0.000(5)
C41 0.031(5) 0.085(9) 0.045(6) -0.003(5) 0.010(4) -0.014(5)
C42 0.035(5) 0.061(7) 0.036(5) 0.008(4) 0.016(4) 0.007(4)
C43 0.023(4) 0.045(6) 0.026(4) 0.007(4) 0.010(3) 0.004(4)
C44 0.032(5) 0.044(6) 0.031(4) 0.016(4) 0.012(4) 0.008(4)
C45 0.030(4) 0.061(7) 0.031(5) 0.006(4) 0.014(4) -0.003(4)
C46 0.042(5) 0.060(7) 0.036(5) 0.017(5) 0.024(4) 0.007(5)
C47 0.037(5) 0.062(7) 0.051(6) 0.030(5) 0.026(5) 0.012(5)
C48 0.023(4) 0.042(6) 0.031(4) 0.013(4) 0.010(3) -0.002(4)
C49 0.035(4) 0.045(6) 0.030(4) 0.018(4) 0.018(4) 0.015(4)
C50 0.049(5) 0.046(6) 0.025(4) 0.009(4) 0.016(4) 0.010(5)
C51 0.049(6) 0.056(7) 0.040(5) 0.024(5) 0.015(4) 0.019(5)
C52 0.039(5) 0.044(6) 0.036(5) 0.006(4) 0.017(4) 0.011(4)
C53 0.027(4) 0.029(5) 0.027(4) 0.002(4) 0.011(3) 0.006(4)
C54 0.034(5) 0.047(6) 0.024(4) 0.008(4) 0.009(4) -0.003(4)
C55 0.034(5) 0.044(6) 0.038(5) 0.000(4) 0.020(4) 0.003(4)
C56 0.033(5) 0.066(7) 0.031(5) -0.003(5) 0.016(4) -0.010(5)
C57 0.054(6) 0.071(8) 0.027(5) 0.000(5) 0.019(4) -0.020(5)
C58 0.036(5) 0.042(6) 0.036(5) 0.004(4) 0.012(4) -0.007(4)
C59 0.033(5) 0.043(6) 0.025(4) 0.017(4) 0.009(4) 0.014(4)
C60 0.035(5) 0.043(6) 0.026(4) 0.000(4) 0.017(4) -0.003(4)
C61 0.037(5) 0.045(6) 0.032(4) 0.008(4) 0.023(4) 0.001(4)
C62 0.045(5) 0.040(6) 0.037(5) 0.006(4) 0.025(4) 0.005(4)
C63 0.040(5) 0.045(6) 0.045(5) 0.001(4) 0.027(4) -0.013(4)
C64 0.031(5) 0.036(6) 0.044(5) 0.005(4) 0.013(4) -0.003(4)
C65 0.027(4) 0.051(6) 0.032(4) 0.011(4) 0.004(4) 0.001(4)
C66 0.045(5) 0.037(6) 0.034(5) 0.001(4) 0.013(4) 0.007(4)
C67 0.029(5) 0.065(8) 0.051(6) 0.012(5) 0.011(4) 0.000(5)
C68 0.017(4) 0.031(5) 0.029(4) 0.008(4) 0.003(3) 0.005(4)
C69 0.027(4) 0.040(6) 0.025(4) 0.011(4) 0.014(3) 0.013(4)
C70 0.037(5) 0.031(5) 0.025(4) 0.007(4) 0.013(3) 0.002(4)
C71 0.030(5) 0.049(6) 0.036(5) 0.007(4) 0.014(4) 0.017(4)
C72 0.045(5) 0.045(6) 0.038(5) 0.017(4) 0.017(4) 0.022(5)
C73 0.069(7) 0.032(6) 0.049(5) 0.007(5) 0.038(5) 0.005(5)
C74 0.042(5) 0.037(6) 0.028(4) 0.005(4) 0.022(4) 0.004(4)
C75 0.029(5) 0.053(7) 0.045(5) -0.003(5) 0.012(4) -0.006(4)
C76 0.039(5) 0.054(7) 0.060(6) 0.017(5) 0.027(4) 0.005(5)

loop_
_atom_type_symbol
_atom_type_description
_atom_type_scat_dispersion_real
_atom_type_scat_dispersion_imag
_atom_type_scat_source
C C 0.0033 0.0016 'International Tables Vol C Tables 4.2.6.8 and 6.1.1.4'
H H 0.0000 0.0000 'International Tables Vol C Tables 4.2.6.8 and 6.1.1.4'
N N 0.0061 0.0033 'International Tables Vol C Tables 4.2.6.8 and 6.1.1.4'
F F 0.0171 0.0103 'International Tables Vol C Tables 4.2.6.8 and 6.1.1.4'
P P 0.1023 0.0942 'International Tables Vol C Tables 4.2.6.8 and 6.1.1.4'
Ru Ru -1.2594 0.8363 'International Tables Vol C Tables 4.2.6.8 and 6.1.1.4'

loop_
_geom_angle_atom_site_label_1
_geom_angle_atom_site_label_2
_geom_angle_atom_site_label_3
_geom_angle
_geom_angle_site_symmetry_1
_geom_angle_site_symmetry_3
_geom_angle_publ_flag
C30 Ru1 C21 90.7(3) . . ?
C30 Ru1 N4 97.1(3) . . ?
C21 Ru1 N4 93.5(3) . . ?
C30 Ru1 N1 90.7(3) . . ?
C21 Ru1 N1 97.4(3) . . ?
N4 Ru1 N1 166.5(2) . . ?
C30 Ru1 N3 176.0(3) . . ?
C21 Ru1 N3 91.2(3) . . ?
N4 Ru1 N3 79.3(2) . . ?
N1 Ru1 N3 92.5(2) . . ?
C30 Ru1 N2 92.9(3) . . ?
C21 Ru1 N2 174.4(3) . . ?
N4 Ru1 N2 90.3(2) . . ?
N1 Ru1 N2 78.3(2) . . ?
N3 Ru1 N2 85.5(2) . . ?
C59 Ru2 C68 91.9(3) . . ?
C59 Ru2 N8 97.9(3) . . ?
C68 Ru2 N8 91.4(3) . . ?
C59 Ru2 N10 92.4(3) . . ?
C68 Ru2 N10 98.2(3) . . ?
N8 Ru2 N10 165.7(2) . . ?
C59 Ru2 N9 90.4(3) . . ?
C68 Ru2 N9 175.5(3) . . ?
N8 Ru2 N9 92.1(2) . . ?
N10 Ru2 N9 77.8(2) . . ?
C59 Ru2 N7 173.6(3) . . ?
C68 Ru2 N7 93.2(3) . . ?
N8 Ru2 N7 78.1(2) . . ?
N10 Ru2 N7 90.7(3) . . ?
N9 Ru2 N7 84.8(2) . . ?
F6 P1 F5 93.1(5) . . ?
F6 P1 F1 89.1(4) . . ?
F5 P1 F1 176.0(5) . . ?
F6 P1 F2 178.8(3) . . ?
F5 P1 F2 87.8(4) . . ?
F1 P1 F2 90.0(4) . . ?
F6 P1 F4 91.4(4) . . ?
F5 P1 F4 92.5(4) . . ?
F1 P1 F4 90.7(4) . . ?
F2 P1 F4 89.4(3) . . ?
F6 P1 F3 89.1(3) . . ?
F5 P1 F3 89.7(4) . . ?
F1 P1 F3 87.0(3) . . ?
F2 P1 F3 90.0(3) . . ?
F4 P1 F3 177.7(4) . . ?
F11 P2 F12 91.5(3) . . ?
F11 P2 F8 88.8(4) . . ?
F12 P2 F8 86.9(3) . . ?
F11 P2 F7 90.6(3) . . ?
F12 P2 F7 176.6(4) . . ?
F8 P2 F7 90.6(4) . . ?
F11 P2 F9 178.9(5) . . ?
F12 P2 F9 89.1(3) . . ?
F8 P2 F9 90.3(4) . . ?
F7 P2 F9 88.7(4) . . ?
F11 P2 F10 94.4(4) . . ?
F12 P2 F10 91.7(3) . . ?
F8 P2 F10 176.5(4) . . ?
F7 P2 F10 90.7(4) . . ?
F9 P2 F10 86.5(4) . . ?
F16 P3 F15 88.9(3) . . ?
F16 P3 F17 90.8(3) . . ?
F15 P3 F17 89.7(3) . . ?
F16 P3 F13 178.2(4) . . ?
F15 P3 F13 89.8(3) . . ?
F17 P3 F13 90.5(3) . . ?
F16 P3 F18 91.3(3) . . ?
F15 P3 F18 179.6(4) . . ?
F17 P3 F18 90.0(3) . . ?
F13 P3 F18 90.0(3) . . ?
F16 P3 F14 90.2(3) . . ?
F15 P3 F14 90.0(3) . . ?
F17 P3 F14 179.0(3) . . ?
F13 P3 F14 88.4(3) . . ?
F18 P3 F14 90.3(3) . . ?
F21 P4 F22 178.3(4) . . ?
F21 P4 F20 90.4(3) . . ?
F22 P4 F20 89.5(3) . . ?
F21 P4 F23 91.6(3) . . ?
F22 P4 F23 90.1(3) . . ?
F20 P4 F23 90.9(3) . . ?
F21 P4 F24 90.4(3) . . ?
F22 P4 F24 89.6(3) . . ?
F20 P4 F24 179.0(3) . . ?
F23 P4 F24 89.5(3) . . ?
F21 P4 F19 89.1(3) . . ?
F22 P4 F19 89.2(3) . . ?
F20 P4 F19 89.8(3) . . ?
F23 P4 F19 179.0(3) . . ?
F24 P4 F19 89.8(3) . . ?
C1 N1 C5 118.6(6) . . ?
C1 N1 Ru1 125.8(5) . . ?
C5 N1 Ru1 115.5(5) . . ?
C10 N2 C6 119.0(7) . . ?
C10 N2 Ru1 126.5(5) . . ?
C6 N2 Ru1 113.9(5) . . ?
C11 N3 C15 120.5(7) . . ?
C11 N3 Ru1 126.8(5) . . ?
C15 N3 Ru1 112.5(5) . . ?
C20 N4 C16 117.7(6) . . ?
C20 N4 Ru1 127.5(5) . . ?
C16 N4 Ru1 114.4(5) . . ?
C21 N5 C22 176.5(7) . . ?
C30 N6 C31 172.3(8) . . ?
C39 N7 C43 118.7(7) . . ?
C39 N7 Ru2 127.3(6) . . ?
C43 N7 Ru2 113.5(5) . . ?
C48 N8 C44 117.6(7) . . ?
C48 N8 Ru2 126.6(5) . . ?
C44 N8 Ru2 115.7(5) . . ?
C53 N9 C49 118.6(6) . . ?
C53 N9 Ru2 115.1(5) . . ?
C49 N9 Ru2 126.2(5) . . ?
C54 N10 C58 119.1(7) . . ?
C54 N10 Ru2 115.3(5) . . ?
C58 N10 Ru2 125.2(6) . . ?
C59 N11 C60 173.7(8) . . ?
C68 N12 C69 174.8(8) . . ?
N1 C1 C2 121.5(7) . . ?
C3 C2 C1 119.8(7) . . ?
C4 C3 C2 118.6(7) . . ?
C5 C4 C3 120.6(8) . . ?
C4 C5 N1 120.8(7) . . ?
C4 C5 C6 124.7(7) . . ?
N1 C5 C6 114.4(7) . . ?
N2 C6 C7 121.5(7) . . ?
N2 C6 C5 116.5(7) . . ?
C7 C6 C5 121.9(7) . . ?
C8 C7 C6 118.0(8) . . ?
C9 C8 C7 120.4(9) . . ?
C8 C9 C10 118.5(8) . . ?
N2 C10 C9 122.4(7) . . ?
N3 C11 C12 122.0(8) . . ?
C11 C12 C13 119.3(8) . . ?
C14 C13 C12 117.8(8) . . ?
C15 C14 C13 120.7(8) . . ?
N3 C15 C14 119.5(7) . . ?
N3 C15 C16 117.2(7) . . ?
C14 C15 C16 123.3(7) . . ?
N4 C16 C17 121.3(7) . . ?
N4 C16 C15 114.6(6) . . ?
C17 C16 C15 124.0(7) . . ?
C18 C17 C16 118.3(8) . . ?
C19 C18 C17 120.8(7) . . ?
C20 C19 C18 118.5(7) . . ?
N4 C20 C19 123.3(7) . . ?
N5 C21 Ru1 177.2(7) . . ?
C27 C22 N5 118.4(7) . . ?
C27 C22 C23 124.5(8) . . ?
N5 C22 C23 117.0(8) . . ?
C24 C23 C22 115.6(11) . . ?
C24 C23 C29 122.5(9) . . ?
C22 C23 C29 121.9(8) . . ?
C25 C24 C23 123.0(11) . . ?
C24 C25 C26 118.9(10) . . ?
C27 C26 C25 121.4(11) . . ?
C22 C27 C26 116.5(9) . . ?
C22 C27 C28 121.8(8) . . ?
C26 C27 C28 121.7(10) . . ?
N6 C30 Ru1 177.6(7) . . ?
C32 C31 N6 117.8(7) . . ?
C32 C31 C36 122.2(8) . . ?
N6 C31 C36 120.0(8) . . ?
C33 C32 C31 117.7(8) . . ?
C33 C32 C37 122.0(8) . . ?
C31 C32 C37 120.3(8) . . ?
C32 C33 C34 121.9(9) . . ?
C33 C34 C35 118.9(9) . . ?
C36 C35 C34 122.4(8) . . ?
C35 C36 C31 116.7(8) . . ?
C35 C36 C38 123.7(8) . . ?
C31 C36 C38 119.5(8) . . ?
N7 C39 C40 122.7(8) . . ?
C39 C40 C41 118.8(7) . . ?
C42 C41 C40 118.7(8) . . ?
C43 C42 C41 119.9(8) . . ?
N7 C43 C42 120.8(7) . . ?
N7 C43 C44 115.3(7) . . ?
C42 C43 C44 123.8(7) . . ?
N8 C44 C45 122.9(7) . . ?
N8 C44 C43 115.3(7) . . ?
C45 C44 C43 121.6(8) . . ?
C46 C45 C44 117.1(8) . . ?
C47 C46 C45 120.8(9) . . ?
C46 C47 C48 120.1(7) . . ?
N8 C48 C47 121.4(8) . . ?
N9 C49 C50 122.0(7) . . ?
C51 C50 C49 118.3(7) . . ?
C50 C51 C52 120.1(8) . . ?
C51 C52 C53 119.1(8) . . ?
N9 C53 C52 121.8(7) . . ?
N9 C53 C54 114.5(7) . . ?
C52 C53 C54 123.6(7) . . ?
N10 C54 C55 121.9(7) . . ?
N10 C54 C53 115.0(7) . . ?
C55 C54 C53 123.0(7) . . ?
C54 C55 C56 118.8(8) . . ?
C57 C56 C55 119.2(8) . . ?
C56 C57 C58 120.7(8) . . ?
N10 C58 C57 120.2(8) . . ?
N11 C59 Ru2 176.4(6) . . ?
C65 C60 C61 123.7(8) . . ?
C65 C60 N11 118.6(8) . . ?
C61 C60 N11 117.7(7) . . ?
C62 C61 C60 116.5(7) . . ?
C62 C61 C66 123.1(8) . . ?
C60 C61 C66 120.4(7) . . ?
C61 C62 C63 122.5(8) . . ?
C62 C63 C64 119.6(8) . . ?
C63 C64 C65 121.7(8) . . ?
C60 C65 C64 116.0(8) . . ?
C60 C65 C67 121.2(8) . . ?
C64 C65 C67 122.8(7) . . ?
N12 C68 Ru2 179.2(7) . . ?
C74 C69 N12 118.1(7) . . ?
C74 C69 C70 124.3(7) . . ?
N12 C69 C70 117.6(7) . . ?
C71 C70 C69 116.1(8) . . ?
C71 C70 C75 121.7(7) . . ?
C69 C70 C75 122.1(7) . . ?
C72 C71 C70 121.4(8) . . ?
C71 C72 C73 121.3(8) . . ?
C72 C73 C74 119.9(8) . . ?
C69 C74 C73 116.8(7) . . ?
C69 C74 C76 122.5(7) . . ?
C73 C74 C76 120.7(8) . . ?

loop_
_geom_bond_atom_site_label_1
_geom_bond_atom_site_label_2
_geom_bond_distance
_geom_bond_site_symmetry_2
_geom_bond_publ_flag
Ru1 C30 1.925(10) . ?
Ru1 C21 1.949(9) . ?
Ru1 N4 2.064(6) . ?
Ru1 N1 2.079(6) . ?
Ru1 N3 2.104(6) . ?
Ru1 N2 2.109(6) . ?
Ru2 C59 1.937(9) . ?
Ru2 C68 1.970(8) . ?
Ru2 N8 2.069(6) . ?
Ru2 N10 2.071(6) . ?
Ru2 N9 2.094(6) . ?
Ru2 N7 2.116(7) . ?
F1 P1 1.579(6) . ?
F2 P1 1.581(5) . ?
F3 P1 1.593(6) . ?
F4 P1 1.584(7) . ?
F5 P1 1.576(7) . ?
F6 P1 1.567(5) . ?
F7 P2 1.578(5) . ?
F8 P2 1.570(7) . ?
F9 P2 1.608(6) . ?
F10 P2 1.620(7) . ?
F11 P2 1.554(6) . ?
F12 P2 1.558(5) . ?
F13 P3 1.595(5) . ?
F14 P3 1.605(5) . ?
F15 P3 1.585(5) . ?
F16 P3 1.577(5) . ?
F17 P3 1.593(5) . ?
F18 P3 1.603(5) . ?
F19 P4 1.602(6) . ?
F20 P4 1.587(5) . ?
F21 P4 1.572(6) . ?
F22 P4 1.585(6) . ?
F23 P4 1.591(5) . ?
F24 P4 1.597(5) . ?
N1 C1 1.342(9) . ?
N1 C5 1.371(9) . ?
N2 C10 1.343(9) . ?
N2 C6 1.347(10) . ?
N3 C11 1.321(9) . ?
N3 C15 1.354(9) . ?
N4 C20 1.343(9) . ?
N4 C16 1.376(10) . ?
N5 C21 1.165(9) . ?
N5 C22 1.395(10) . ?
N6 C30 1.164(10) . ?
N6 C31 1.398(11) . ?
N7 C39 1.333(9) . ?
N7 C43 1.354(10) . ?
N8 C48 1.348(9) . ?
N8 C44 1.352(10) . ?
N9 C53 1.340(9) . ?
N9 C49 1.345(9) . ?
N10 C54 1.346(10) . ?
N10 C58 1.362(9) . ?
N11 C59 1.159(10) . ?
N11 C60 1.402(10) . ?
N12 C68 1.137(9) . ?
N12 C69 1.395(10) . ?
C1 C2 1.375(10) . ?
C2 C3 1.370(11) . ?
C3 C4 1.369(10) . ?
C4 C5 1.359(10) . ?
C5 C6 1.474(11) . ?
C6 C7 1.404(12) . ?
C7 C8 1.391(12) . ?
C8 C9 1.360(12) . ?
C9 C10 1.390(11) . ?
C11 C12 1.359(12) . ?
C12 C13 1.388(11) . ?
C13 C14 1.381(11) . ?
C14 C15 1.370(12) . ?
C15 C16 1.466(10) . ?
C16 C17 1.378(10) . ?
C17 C18 1.377(11) . ?
C18 C19 1.364(11) . ?
C19 C20 1.357(10) . ?
C22 C27 1.366(12) . ?
C22 C23 1.402(11) . ?
C23 C24 1.368(13) . ?
C23 C29 1.471(14) . ?
C24 C25 1.358(16) . ?
C25 C26 1.394(15) . ?
C26 C27 1.381(12) . ?
C27 C28 1.501(11) . ?
C31 C32 1.397(11) . ?
C31 C36 1.403(10) . ?
C32 C33 1.359(12) . ?
C32 C37 1.500(11) . ?
C33 C34 1.374(11) . ?
C34 C35 1.384(13) . ?
C35 C36 1.361(13) . ?
C36 C38 1.474(12) . ?
C39 C40 1.360(11) . ?
C40 C41 1.382(12) . ?
C41 C42 1.375(11) . ?
C42 C43 1.366(11) . ?
C43 C44 1.477(10) . ?
C44 C45 1.389(11) . ?
C45 C46 1.370(10) . ?
C46 C47 1.340(12) . ?
C47 C48 1.375(12) . ?
C49 C50 1.381(10) . ?
C50 C51 1.364(11) . ?
C51 C52 1.368(11) . ?
C52 C53 1.367(10) . ?
C53 C54 1.491(10) . ?
C54 C55 1.372(11) . ?
C55 C56 1.388(11) . ?
C56 C57 1.354(12) . ?
C57 C58 1.380(12) . ?
C60 C65 1.385(10) . ?
C60 C61 1.401(11) . ?
C61 C62 1.363(11) . ?
C61 C66 1.510(10) . ?
C62 C63 1.367(11) . ?
C63 C64 1.369(12) . ?
C64 C65 1.396(11) . ?
C65 C67 1.485(12) . ?
C69 C74 1.379(11) . ?
C69 C70 1.407(10) . ?
C70 C71 1.384(11) . ?
C70 C75 1.469(11) . ?
C71 C72 1.366(12) . ?
C72 C73 1.386(11) . ?
C73 C74 1.404(11) . ?
C74 C76 1.490(10) . ?

loop_
_geom_torsion_atom_site_label_1
_geom_torsion_atom_site_label_2
_geom_torsion_atom_site_label_3
_geom_torsion_atom_site_label_4
_geom_torsion
_geom_torsion_site_symmetry_1
_geom_torsion_site_symmetry_2
_geom_torsion_site_symmetry_3
_geom_torsion_site_symmetry_4
_geom_torsion_publ_flag
C30 Ru1 N1 C1 -81.7(7) . . . . ?
C21 Ru1 N1 C1 9.0(7) . . . . ?
N4 Ru1 N1 C1 152.8(10) . . . . ?
N3 Ru1 N1 C1 100.6(7) . . . . ?
N2 Ru1 N1 C1 -174.6(7) . . . . ?
C30 Ru1 N1 C5 100.7(6) . . . . ?
C21 Ru1 N1 C5 -168.5(6) . . . . ?
N4 Ru1 N1 C5 -24.8(15) . . . . ?
N3 Ru1 N1 C5 -77.0(6) . . . . ?
N2 Ru1 N1 C5 7.9(6) . . . . ?
C30 Ru1 N2 C10 87.9(7) . . . . ?
C21 Ru1 N2 C10 -142(3) . . . . ?
N4 Ru1 N2 C10 -9.2(7) . . . . ?
N1 Ru1 N2 C10 178.0(7) . . . . ?
N3 Ru1 N2 C10 -88.4(7) . . . . ?
C30 Ru1 N2 C6 -101.1(6) . . . . ?
C21 Ru1 N2 C6 29(3) . . . . ?
N4 Ru1 N2 C6 161.8(6) . . . . ?
N1 Ru1 N2 C6 -11.0(6) . . . . ?
N3 Ru1 N2 C6 82.5(6) . . . . ?
C30 Ru1 N3 C11 -163(4) . . . . ?
C21 Ru1 N3 C11 79.3(7) . . . . ?
N4 Ru1 N3 C11 172.7(7) . . . . ?
N1 Ru1 N3 C11 -18.1(7) . . . . ?
N2 Ru1 N3 C11 -96.1(7) . . . . ?
C30 Ru1 N3 C15 13(4) . . . . ?
C21 Ru1 N3 C15 -105.1(5) . . . . ?
N4 Ru1 N3 C15 -11.8(5) . . . . ?
N1 Ru1 N3 C15 157.4(5) . . . . ?
N2 Ru1 N3 C15 79.4(5) . . . . ?
C30 Ru1 N4 C20 6.2(7) . . . . ?
C21 Ru1 N4 C20 -85.0(6) . . . . ?
N1 Ru1 N4 C20 131.0(11) . . . . ?
N3 Ru1 N4 C20 -175.5(7) . . . . ?
N2 Ru1 N4 C20 99.1(6) . . . . ?
C30 Ru1 N4 C16 -166.3(5) . . . . ?
C21 Ru1 N4 C16 102.6(6) . . . . ?
N1 Ru1 N4 C16 -41.5(14) . . . . ?
N3 Ru1 N4 C16 12.0(5) . . . . ?
N2 Ru1 N4 C16 -73.3(5) . . . . ?
C59 Ru2 N7 C39 -134(3) . . . . ?
C68 Ru2 N7 C39 84.4(7) . . . . ?
N8 Ru2 N7 C39 175.1(7) . . . . ?
N10 Ru2 N7 C39 -13.9(7) . . . . ?
N9 Ru2 N7 C39 -91.6(7) . . . . ?
C59 Ru2 N7 C43 38(3) . . . . ?
C68 Ru2 N7 C43 -104.0(6) . . . . ?
N8 Ru2 N7 C43 -13.3(5) . . . . ?
N10 Ru2 N7 C43 157.7(5) . . . . ?
N9 Ru2 N7 C43 80.0(5) . . . . ?
C59 Ru2 N8 C48 11.1(6) . . . . ?
C68 Ru2 N8 C48 -81.0(6) . . . . ?
N10 Ru2 N8 C48 146.7(9) . . . . ?
N9 Ru2 N8 C48 101.8(6) . . . . ?
N7 Ru2 N8 C48 -173.9(6) . . . . ?
C59 Ru2 N8 C44 -164.8(5) . . . . ?
C68 Ru2 N8 C44 103.1(5) . . . . ?
N10 Ru2 N8 C44 -29.2(13) . . . . ?
N9 Ru2 N8 C44 -74.1(5) . . . . ?
N7 Ru2 N8 C44 10.2(5) . . . . ?
C59 Ru2 N9 C53 -105.6(6) . . . . ?
C68 Ru2 N9 C53 15(4) . . . . ?
N8 Ru2 N9 C53 156.6(5) . . . . ?
N10 Ru2 N9 C53 -13.1(5) . . . . ?
N7 Ru2 N9 C53 78.7(6) . . . . ?
C59 Ru2 N9 C49 79.3(7) . . . . ?
C68 Ru2 N9 C49 -160(4) . . . . ?
N8 Ru2 N9 C49 -18.6(7) . . . . ?
N10 Ru2 N9 C49 171.7(7) . . . . ?
N7 Ru2 N9 C49 -96.4(7) . . . . ?
C59 Ru2 N10 C54 102.6(6) . . . . ?
C68 Ru2 N10 C54 -165.1(6) . . . . ?
N8 Ru2 N10 C54 -33.4(13) . . . . ?
N9 Ru2 N10 C54 12.7(6) . . . . ?
N7 Ru2 N10 C54 -71.8(6) . . . . ?
C59 Ru2 N10 C58 -84.8(6) . . . . ?
C68 Ru2 N10 C58 7.4(7) . . . . ?
N8 Ru2 N10 C58 139.2(9) . . . . ?
N9 Ru2 N10 C58 -174.7(7) . . . . ?
N7 Ru2 N10 C58 100.8(6) . . . . ?
C5 N1 C1 C2 -2.0(13) . . . . ?
Ru1 N1 C1 C2 -179.5(6) . . . . ?
N1 C1 C2 C3 0.2(14) . . . . ?
C1 C2 C3 C4 0.9(13) . . . . ?
C2 C3 C4 C5 -0.1(14) . . . . ?
C3 C4 C5 N1 -1.9(14) . . . . ?
C3 C4 C5 C6 -176.9(8) . . . . ?
C1 N1 C5 C4 2.9(12) . . . . ?
Ru1 N1 C5 C4 -179.4(7) . . . . ?
C1 N1 C5 C6 178.4(8) . . . . ?
Ru1 N1 C5 C6 -3.8(9) . . . . ?
C10 N2 C6 C7 0.9(14) . . . . ?
Ru1 N2 C6 C7 -170.9(8) . . . . ?
C10 N2 C6 C5 -175.8(8) . . . . ?
Ru1 N2 C6 C5 12.5(10) . . . . ?
C4 C5 C6 N2 169.4(9) . . . . ?
N1 C5 C6 N2 -5.9(12) . . . . ?
C4 C5 C6 C7 -7.2(15) . . . . ?
N1 C5 C6 C7 177.4(9) . . . . ?
N2 C6 C7 C8 1.1(18) . . . . ?
C5 C6 C7 C8 177.6(11) . . . . ?
C6 C7 C8 C9 -5(2) . . . . ?
C7 C8 C9 C10 6.8(19) . . . . ?
C6 N2 C10 C9 1.0(13) . . . . ?
Ru1 N2 C10 C9 171.6(7) . . . . ?
C8 C9 C10 N2 -4.8(16) . . . . ?
C15 N3 C11 C12 -2.5(12) . . . . ?
Ru1 N3 C11 C12 172.8(6) . . . . ?
N3 C11 C12 C13 -2.0(14) . . . . ?
C11 C12 C13 C14 5.1(14) . . . . ?
C12 C13 C14 C15 -4.0(14) . . . . ?
C11 N3 C15 C14 3.5(12) . . . . ?
Ru1 N3 C15 C14 -172.3(7) . . . . ?
C11 N3 C15 C16 -174.1(7) . . . . ?
Ru1 N3 C15 C16 10.0(9) . . . . ?
C13 C14 C15 N3 -0.2(14) . . . . ?
C13 C14 C15 C16 177.3(8) . . . . ?
C20 N4 C16 C17 -1.8(11) . . . . ?
Ru1 N4 C16 C17 171.4(6) . . . . ?
C20 N4 C16 C15 176.4(7) . . . . ?
Ru1 N4 C16 C15 -10.4(8) . . . . ?
N3 C15 C16 N4 0.0(11) . . . . ?
C14 C15 C16 N4 -177.6(8) . . . . ?
N3 C15 C16 C17 178.2(8) . . . . ?
C14 C15 C16 C17 0.6(13) . . . . ?
N4 C16 C17 C18 1.8(12) . . . . ?
C15 C16 C17 C18 -176.2(8) . . . . ?
C16 C17 C18 C19 -1.3(13) . . . . ?
C17 C18 C19 C20 0.8(13) . . . . ?
C16 N4 C20 C19 1.4(11) . . . . ?
Ru1 N4 C20 C19 -170.9(6) . . . . ?
C18 C19 C20 N4 -0.9(12) . . . . ?
C22 N5 C21 Ru1 -43(23) . . . . ?
C30 Ru1 C21 N5 -178(100) . . . . ?
N4 Ru1 C21 N5 -81(13) . . . . ?
N1 Ru1 C21 N5 91(13) . . . . ?
N3 Ru1 C21 N5 -2(13) . . . . ?
N2 Ru1 C21 N5 52(15) . . . . ?
C21 N5 C22 C27 50(13) . . . . ?
C21 N5 C22 C23 -131(13) . . . . ?
C27 C22 C23 C24 0.5(12) . . . . ?
N5 C22 C23 C24 -178.6(7) . . . . ?
C27 C22 C23 C29 -179.9(8) . . . . ?
N5 C22 C23 C29 1.0(11) . . . . ?
C22 C23 C24 C25 -2.1(14) . . . . ?
C29 C23 C24 C25 178.3(9) . . . . ?
C23 C24 C25 C26 2.2(15) . . . . ?
C24 C25 C26 C27 -0.5(14) . . . . ?
N5 C22 C27 C26 -179.9(6) . . . . ?
C23 C22 C27 C26 1.0(12) . . . . ?
N5 C22 C27 C28 -0.2(11) . . . . ?
C23 C22 C27 C28 -179.3(7) . . . . ?
C25 C26 C27 C22 -1.0(12) . . . . ?
C25 C26 C27 C28 179.3(8) . . . . ?
C31 N6 C30 Ru1 -12(21) . . . . ?
C21 Ru1 C30 N6 -150(17) . . . . ?
N4 Ru1 C30 N6 116(17) . . . . ?
N1 Ru1 C30 N6 -53(17) . . . . ?
N3 Ru1 C30 N6 92(17) . . . . ?
N2 Ru1 C30 N6 25(17) . . . . ?
C30 N6 C31 C32 -23(6) . . . . ?
C30 N6 C31 C36 157(5) . . . . ?
N6 C31 C32 C33 176.5(7) . . . . ?
C36 C31 C32 C33 -3.9(11) . . . . ?
N6 C31 C32 C37 -4.6(10) . . . . ?
C36 C31 C32 C37 174.9(7) . . . . ?
C31 C32 C33 C34 1.8(12) . . . . ?
C37 C32 C33 C34 -177.0(7) . . . . ?
C32 C33 C34 C35 1.2(12) . . . . ?
C33 C34 C35 C36 -2.3(12) . . . . ?
C34 C35 C36 C31 0.4(11) . . . . ?
C34 C35 C36 C38 -178.0(7) . . . . ?
C32 C31 C36 C35 2.8(11) . . . . ?
N6 C31 C36 C35 -177.6(7) . . . . ?
C32 C31 C36 C38 -178.7(7) . . . . ?
N6 C31 C36 C38 0.8(10) . . . . ?
C43 N7 C39 C40 -5.2(12) . . . . ?
Ru2 N7 C39 C40 166.0(7) . . . . ?
N7 C39 C40 C41 1.7(14) . . . . ?
C39 C40 C41 C42 0.1(14) . . . . ?
C40 C41 C42 C43 1.9(14) . . . . ?
C39 N7 C43 C42 7.1(12) . . . . ?
Ru2 N7 C43 C42 -165.3(7) . . . . ?
C39 N7 C43 C44 -173.3(7) . . . . ?
Ru2 N7 C43 C44 14.3(8) . . . . ?
C41 C42 C43 N7 -5.5(13) . . . . ?
C41 C42 C43 C44 175.0(8) . . . . ?
C48 N8 C44 C45 3.2(11) . . . . ?
Ru2 N8 C44 C45 179.5(6) . . . . ?
C48 N8 C44 C43 177.9(7) . . . . ?
Ru2 N8 C44 C43 -5.8(8) . . . . ?
N7 C43 C44 N8 -5.9(10) . . . . ?
C42 C43 C44 N8 173.6(8) . . . . ?
N7 C43 C44 C45 168.9(7) . . . . ?
C42 C43 C44 C45 -11.6(12) . . . . ?
N8 C44 C45 C46 -3.5(12) . . . . ?
C43 C44 C45 C46 -177.9(7) . . . . ?
C44 C45 C46 C47 2.3(13) . . . . ?
C45 C46 C47 C48 -1.0(13) . . . . ?
C44 N8 C48 C47 -1.7(11) . . . . ?
Ru2 N8 C48 C47 -177.6(6) . . . . ?
C46 C47 C48 N8 0.7(12) . . . . ?
C53 N9 C49 C50 -1.3(12) . . . . ?
Ru2 N9 C49 C50 173.7(6) . . . . ?
N9 C49 C50 C51 -2.7(13) . . . . ?
C49 C50 C51 C52 4.5(14) . . . . ?
C50 C51 C52 C53 -2.3(14) . . . . ?
C49 N9 C53 C52 3.7(12) . . . . ?
Ru2 N9 C53 C52 -171.9(6) . . . . ?
C49 N9 C53 C54 -173.0(7) . . . . ?
Ru2 N9 C53 C54 11.5(9) . . . . ?
C51 C52 C53 N9 -1.9(13) . . . . ?
C51 C52 C53 C54 174.4(8) . . . . ?
C58 N10 C54 C55 -4.6(12) . . . . ?
Ru2 N10 C54 C55 168.5(7) . . . . ?
C58 N10 C54 C53 176.3(7) . . . . ?
Ru2 N10 C54 C53 -10.7(9) . . . . ?
N9 C53 C54 N10 -0.6(11) . . . . ?
C52 C53 C54 N10 -177.2(8) . . . . ?
N9 C53 C54 C55 -179.8(8) . . . . ?
C52 C53 C54 C55 3.7(13) . . . . ?
N10 C54 C55 C56 3.3(13) . . . . ?
C53 C54 C55 C56 -177.6(8) . . . . ?
C54 C55 C56 C57 -0.3(13) . . . . ?
C55 C56 C57 C58 -1.3(14) . . . . ?
C54 N10 C58 C57 2.8(12) . . . . ?
Ru2 N10 C58 C57 -169.5(6) . . . . ?
C56 C57 C58 N10 0.1(14) . . . . ?
C60 N11 C59 Ru2 23(19) . . . . ?
C68 Ru2 C59 N11 152(12) . . . . ?
N8 Ru2 C59 N11 61(12) . . . . ?
N10 Ru2 C59 N11 -109(12) . . . . ?
N9 Ru2 C59 N11 -32(12) . . . . ?
N7 Ru2 C59 N11 10(14) . . . . ?
C59 N11 C60 C65 -165(7) . . . . ?
C59 N11 C60 C61 14(8) . . . . ?
C65 C60 C61 C62 0.6(12) . . . . ?
N11 C60 C61 C62 -178.4(7) . . . . ?
C65 C60 C61 C66 -179.3(7) . . . . ?
N11 C60 C61 C66 1.7(11) . . . . ?
C60 C61 C62 C63 -1.2(12) . . . . ?
C66 C61 C62 C63 178.7(7) . . . . ?
C61 C62 C63 C64 0.9(12) . . . . ?
C62 C63 C64 C65 -0.1(13) . . . . ?
C61 C60 C65 C64 0.2(12) . . . . ?
N11 C60 C65 C64 179.2(7) . . . . ?
C61 C60 C65 C67 -179.7(8) . . . . ?
N11 C60 C65 C67 -0.7(12) . . . . ?
C63 C64 C65 C60 -0.5(12) . . . . ?
C63 C64 C65 C67 179.4(8) . . . . ?
C69 N12 C68 Ru2 -97(60) . . . . ?
C59 Ru2 C68 N12 -49(60) . . . . ?
N8 Ru2 C68 N12 49(60) . . . . ?
N10 Ru2 C68 N12 -142(60) . . . . ?
N9 Ru2 C68 N12 -169(100) . . . . ?
N7 Ru2 C68 N12 127(60) . . . . ?
C68 N12 C69 C74 -43(9) . . . . ?
C68 N12 C69 C70 138(8) . . . . ?
C74 C69 C70 C71 3.7(12) . . . . ?
N12 C69 C70 C71 -177.5(7) . . . . ?
C74 C69 C70 C75 -176.3(8) . . . . ?
N12 C69 C70 C75 2.5(11) . . . . ?
C69 C70 C71 C72 -2.2(12) . . . . ?
C75 C70 C71 C72 177.8(8) . . . . ?
C70 C71 C72 C73 1.5(13) . . . . ?
C71 C72 C73 C74 -1.9(13) . . . . ?
N12 C69 C74 C73 176.9(7) . . . . ?
C70 C69 C74 C73 -4.2(12) . . . . ?
N12 C69 C74 C76 -2.6(12) . . . . ?
C70 C69 C74 C76 176.3(7) . . . . ?
C72 C73 C74 C69 3.2(12) . . . . ?
C72 C73 C74 C76 -177.3(8) . . . . ?
